data_7031225
loop_
_publ_author_name
'Takahashi, Kiyonori'
'Hoshino, Norihisa'
'Takeda, Takashi'
'Noro, Shin-Ichiro'
'Nakamura, Takayoshi'
'Takeda, Sadamu'
'Akutagawa, Tomoyuki'

_publ_section_title
;
 Crystal structures, CO2 adsorption, and dielectric properties of
 [Cu(ii)2(R-benzoate)4(pyrazine)]\\infty polymers (R = m-F, 2,3-F2, m-Cl,
 and m-CH3).
;
_journal_issue 24
_journal_name_full 'Dalton transactions (Cambridge, England : 2003)'
_journal_page_first 9081
_journal_page_last 9089
_journal_paper_doi 10.1039/c4dt00258j
_journal_volume 43
_journal_year 2014
_chemical_formula_moiety 'C40 H38 Cu2 N4 O8'
_chemical_formula_sum 'C40 H38 Cu2 N4 O8'
_chemical_formula_weight 829.85
_space_group_IT_number 43
_symmetry_cell_setting orthorhombic
_symmetry_Int_Tables_number 43
_symmetry_space_group_name_Hall 'F 2 -2d'
_symmetry_space_group_name_H-M 'F d d 2'
_atom_sites_solution_hydrogens geom
_atom_sites_solution_primary direct
_atom_sites_solution_secondary difmap
_cell_angle_alpha 90.0000
_cell_angle_beta 90.0000
_cell_angle_gamma 90.0000
_cell_formula_units_Z 8
_cell_length_a 19.765(3)
_cell_length_b 38.589(6)
_cell_length_c 9.7390(15)
_cell_measurement_temperature 100
_cell_volume 7428(2)
_computing_cell_refinement Unknown
_computing_data_collection Unknown
_computing_data_reduction Unknown
_computing_molecular_graphics 'CrystalStructure 4.0'
_computing_publication_material 'CrystalStructure 4.0 (Rigaku, 2010)'
_computing_structure_refinement 'SHELXL97 (Sheldrick, 2008)'
_computing_structure_solution 'Il Milione (Burla, et al., 2007)'
_diffrn_ambient_temperature 100
_diffrn_measured_fraction_theta_full 0.997
_diffrn_measured_fraction_theta_max 0.997
_diffrn_measurement_device_type 'Unknown CCD'
_diffrn_measurement_method \w
_diffrn_radiation_type 'Mo K\a'
_diffrn_radiation_wavelength 0.71069
_diffrn_reflns_av_R_equivalents 0.0219
_diffrn_reflns_limit_h_max 24
_diffrn_reflns_limit_h_min -25
_diffrn_reflns_limit_k_max 31
_diffrn_reflns_limit_k_min -49
_diffrn_reflns_limit_l_max 11
_diffrn_reflns_limit_l_min -12
_diffrn_reflns_number 9885
_diffrn_reflns_theta_full 27.00
_diffrn_reflns_theta_max 27.00
_diffrn_standards_number 0
_exptl_absorpt_coefficient_mu 1.204
_exptl_absorpt_correction_type none
_exptl_crystal_colour green
_exptl_crystal_density_diffrn 1.484
_exptl_crystal_density_method 'not measured'
_exptl_crystal_description rod
_exptl_crystal_F_000 3424.00
_exptl_crystal_size_max 0.500
_exptl_crystal_size_mid 0.500
_exptl_crystal_size_min 0.200
_refine_diff_density_max 0.250
_refine_diff_density_min -0.210
_refine_ls_abs_structure_details 'Flack, H. D. (1983), Acta Cryst. A39, 876-881.  1778 Friedel Pairs'
_refine_ls_abs_structure_Flack 0.043(9)
_refine_ls_extinction_method none
_refine_ls_goodness_of_fit_ref 1.031
_refine_ls_hydrogen_treatment constr
_refine_ls_number_parameters 246
_refine_ls_number_reflns 3922
_refine_ls_number_restraints 1
_refine_ls_R_factor_gt 0.0215
_refine_ls_shift/su_max 0.001
_refine_ls_structure_factor_coef Fsqd
_refine_ls_weighting_details 'w = 1/[\s^2^(Fo^2^)+(0.0215P)^2^+4.1928P] where P=(Fo^2^+2Fc^2^)/3'
_refine_ls_weighting_scheme calc
_refine_ls_wR_factor_ref 0.0556
_reflns_number_gt 3760
_reflns_number_total 3922
_reflns_threshold_expression F^2^>2.0\s(F^2^)
_cod_data_source_file c4dt00258j2.cif
_cod_data_source_block kt005a
_cod_database_code 7031225

loop_
_symmetry_equiv_pos_site_id
_symmetry_equiv_pos_as_xyz
1 +X,+Y,+Z
2 1/4-X,1/4+Y,1/4+Z
3 1/4+X,1/4-Y,1/4+Z
4 1/2-X,-Y,1/2+Z
5 +X,1/2+Y,1/2+Z
6 1/4-X,3/4+Y,3/4+Z
7 1/4+X,3/4-Y,3/4+Z
8 1/2-X,1/2-Y,+Z
9 1/2+X,+Y,1/2+Z
10 3/4-X,1/4+Y,3/4+Z
11 3/4+X,1/4-Y,3/4+Z
12 -X,-Y,+Z
13 1/2+X,1/2+Y,+Z
14 3/4-X,3/4+Y,1/4+Z
15 3/4+X,3/4-Y,1/4+Z
16 -X,1/2-Y,1/2+Z

loop_
_atom_site_label
_atom_site_type_symbol
_atom_site_fract_x
_atom_site_fract_y
_atom_site_fract_z
_atom_site_U_iso_or_equiv
_atom_site_adp_type
_atom_site_occupancy
_atom_site_symmetry_multiplicity
_atom_site_calc_flag
_atom_site_refinement_flags
Cu1 Cu 0.2500 0.2500 0.42890(3) 0.01090(9) Uani 1.0 8 d .
Cu2 Cu 0.2500 0.2500 0.69403(3) 0.00932(9) Uani 1.0 8 d .
O1 O 0.15777(6) 0.26990(3) 0.44802(15) 0.0155(3) Uani 1.0 16 d .
O2 O 0.15208(6) 0.25606(3) 0.67165(14) 0.0128(3) Uani 1.0 16 d .
O3 O 0.21142(6) 0.20348(3) 0.45071(15) 0.0155(3) Uani 1.0 16 d .
O4 O 0.23740(6) 0.19965(3) 0.67501(15) 0.0129(3) Uani 1.0 16 d .
N1 N 0.2500 0.2500 0.2053(4) 0.0129(8) Uani 1.0 8 d .
N2 N 0.2500 0.2500 -0.0812(4) 0.0120(7) Uani 1.0 8 d .
N3 N 0.03809(10) 0.38807(5) 0.3334(3) 0.0323(5) Uani 1.0 16 d .
C1 C 0.23812(11) 0.27889(5) 0.1325(3) 0.0159(5) Uani 1.0 16 d .
C2 C 0.23857(10) 0.27896(5) -0.0094(3) 0.0158(5) Uani 1.0 16 d .
C3 C 0.12614(9) 0.26637(4) 0.5598(3) 0.0131(4) Uani 1.0 16 d .
C4 C 0.05203(9) 0.27510(4) 0.5638(3) 0.0158(4) Uani 1.0 16 d .
C5 C 0.01480(10) 0.26830(5) 0.6835(3) 0.0208(4) Uani 1.0 16 d .
C6 C -0.05318(10) 0.27674(5) 0.6893(3) 0.0265(5) Uani 1.0 16 d .
C7 C -0.08384(10) 0.29229(5) 0.5777(3) 0.0255(5) Uani 1.0 16 d .
C8 C -0.04784(10) 0.29947(5) 0.4569(3) 0.0215(4) Uani 1.0 16 d .
C9 C 0.02051(10) 0.29036(5) 0.4525(3) 0.0191(4) Uani 1.0 16 d .
C10 C -0.08221(11) 0.31614(6) 0.3359(3) 0.0270(5) Uani 1.0 16 d .
C11 C 0.21504(8) 0.18727(4) 0.5640(3) 0.0128(4) Uani 1.0 16 d .
C12 C 0.19063(9) 0.15052(4) 0.5654(3) 0.0150(4) Uani 1.0 16 d .
C13 C 0.15279(11) 0.13811(5) 0.4565(3) 0.0223(4) Uani 1.0 16 d .
C14 C 0.12955(10) 0.10407(5) 0.4583(3) 0.0249(5) Uani 1.0 16 d .
C15 C 0.14634(10) 0.08264(5) 0.5666(3) 0.0243(5) Uani 1.0 16 d .
C16 C 0.18486(11) 0.09448(5) 0.6765(3) 0.0243(5) Uani 1.0 16 d .
C17 C 0.20607(10) 0.12887(5) 0.6746(3) 0.0202(4) Uani 1.0 16 d .
C18 C 0.20445(15) 0.07032(6) 0.7905(3) 0.0400(7) Uani 1.0 16 d .
C19 C 0.15889(13) 0.36186(6) 0.3361(3) 0.0410(7) Uani 1.0 16 d .
C20 C 0.09093(13) 0.37658(5) 0.3349(3) 0.0276(5) Uani 1.0 16 d .
H1 H 0.2291 0.2999 0.1799 0.0191 Uiso 1.0 16 calc R
H2 H 0.2306 0.3001 -0.0570 0.0190 Uiso 1.0 16 calc R
H5 H 0.0362 0.2579 0.7605 0.0249 Uiso 1.0 16 calc R
H6 H -0.0787 0.2719 0.7698 0.0318 Uiso 1.0 16 calc R
H7 H -0.1304 0.2983 0.5829 0.0306 Uiso 1.0 16 calc R
H9 H 0.0458 0.2948 0.3714 0.0229 Uiso 1.0 16 calc R
H10A H -0.0648 0.3397 0.3236 0.0324 Uiso 1.0 16 calc R
H10B H -0.1311 0.3171 0.3523 0.0324 Uiso 1.0 16 calc R
H10C H -0.0732 0.3025 0.2530 0.0324 Uiso 1.0 16 calc R
H13 H 0.1427 0.1528 0.3808 0.0267 Uiso 1.0 16 calc R
H14 H 0.1023 0.0956 0.3853 0.0299 Uiso 1.0 16 calc R
H15 H 0.1312 0.0593 0.5660 0.0292 Uiso 1.0 16 calc R
H17 H 0.2316 0.1377 0.7495 0.0242 Uiso 1.0 16 calc R
H18A H 0.2310 0.0511 0.7530 0.0480 Uiso 1.0 16 calc R
H18B H 0.1636 0.0612 0.8345 0.0480 Uiso 1.0 16 calc R
H18C H 0.2316 0.0829 0.8585 0.0480 Uiso 1.0 16 calc R
H19A H 0.1560 0.3367 0.3491 0.0492 Uiso 1.0 16 calc R
H19B H 0.1850 0.3721 0.4114 0.0492 Uiso 1.0 16 calc R
H19C H 0.1814 0.3669 0.2486 0.0492 Uiso 1.0 16 calc R

loop_
_atom_site_aniso_label
_atom_site_aniso_U_11
_atom_site_aniso_U_22
_atom_site_aniso_U_33
_atom_site_aniso_U_12
_atom_site_aniso_U_13
_atom_site_aniso_U_23
Cu1 0.01392(19) 0.01246(17) 0.0063(2) 0.00026(12) 0.0000 0.0000
Cu2 0.01101(17) 0.00956(15) 0.0074(2) 0.00050(12) 0.0000 0.0000
O1 0.0167(7) 0.0169(6) 0.0129(6) 0.0023(5) -0.0004(6) 0.0006(6)
O2 0.0122(6) 0.0140(6) 0.0121(7) 0.0017(5) -0.0002(5) 0.0003(6)
O3 0.0217(7) 0.0135(6) 0.0114(6) -0.0022(5) -0.0009(6) -0.0010(6)
O4 0.0146(6) 0.0105(6) 0.0138(7) 0.0004(5) -0.0017(6) -0.0007(5)
N1 0.0122(13) 0.0147(12) 0.012(3) -0.0018(9) 0.0000 0.0000
N2 0.0136(13) 0.0147(12) 0.0076(19) -0.0030(9) 0.0000 0.0000
N3 0.0349(12) 0.0246(10) 0.0376(13) -0.0018(8) 0.0033(9) -0.0036(9)
C1 0.0217(11) 0.0154(10) 0.0107(10) 0.0018(8) 0.0008(9) -0.0007(8)
C2 0.0217(10) 0.0124(10) 0.0134(11) 0.0019(8) -0.0021(9) 0.0013(8)
C3 0.0155(9) 0.0080(8) 0.0158(8) -0.0009(7) 0.0000(9) -0.0029(8)
C4 0.0154(9) 0.0119(8) 0.0202(9) -0.0005(7) -0.0029(9) -0.0015(8)
C5 0.0193(10) 0.0190(10) 0.0239(11) 0.0019(8) 0.0012(9) 0.0011(9)
C6 0.0231(12) 0.0278(11) 0.0287(12) 0.0012(8) 0.0055(10) 0.0027(10)
C7 0.0149(10) 0.0257(11) 0.0359(13) 0.0015(8) -0.0002(10) 0.0001(10)
C8 0.0218(10) 0.0169(9) 0.0257(11) 0.0010(8) -0.0073(9) -0.0024(9)
C9 0.0218(10) 0.0164(9) 0.0193(10) -0.0009(7) -0.0031(9) -0.0029(8)
C10 0.0212(11) 0.0283(11) 0.0315(13) 0.0052(9) -0.0101(10) -0.0022(9)
C11 0.0111(9) 0.0138(8) 0.0134(8) 0.0012(7) 0.0020(8) -0.0006(8)
C12 0.0161(9) 0.0126(8) 0.0163(9) -0.0001(7) 0.0035(8) -0.0035(8)
C13 0.0258(11) 0.0209(10) 0.0202(11) -0.0003(8) -0.0009(9) 0.0004(9)
C14 0.0290(12) 0.0210(10) 0.0246(11) -0.0053(8) -0.0013(10) -0.0073(9)
C15 0.0271(12) 0.0160(10) 0.0299(11) -0.0062(8) 0.0060(10) -0.0053(10)
C16 0.0320(12) 0.0186(10) 0.0223(11) -0.0004(8) 0.0050(10) -0.0023(9)
C17 0.0264(11) 0.0166(9) 0.0176(10) -0.0019(7) 0.0006(9) -0.0038(8)
C18 0.0705(19) 0.0216(11) 0.0280(14) -0.0092(12) -0.0069(12) 0.0025(10)
C19 0.0404(15) 0.0360(13) 0.0465(17) 0.0097(11) 0.0121(13) 0.0091(12)
C20 0.0391(15) 0.0202(10) 0.0234(13) -0.0023(9) 0.0050(10) -0.0005(9)

loop_
_atom_type_symbol
_atom_type_description
_atom_type_scat_dispersion_real
_atom_type_scat_dispersion_imag
_atom_type_scat_source
C C 0.0033 0.0016
;
International Tables for Crystallography
(1992, Vol. C, Tables 4.2.6.8 and 6.1.1.4)
;
H H 0.0000 0.0000
;
International Tables for Crystallography
(1992, Vol. C, Table 6.1.1.4)
;
N N 0.0061 0.0033
;
International Tables for Crystallography
(1992, Vol. C, Tables 4.2.6.8 and 6.1.1.4)
;
O O 0.0106 0.0060
;
International Tables for Crystallography
(1992, Vol. C, Tables 4.2.6.8 and 6.1.1.4)
;
Cu Cu 0.3201 1.2651
;
International Tables for Crystallography
(1992, Vol. C, Tables 4.2.6.8 and 6.1.1.4)
;

loop_
_geom_angle_atom_site_label_1
_geom_angle_atom_site_label_2
_geom_angle_atom_site_label_3
_geom_angle
_geom_angle_publ_flag
_geom_angle_site_symmetry_1
_geom_angle_site_symmetry_3
Cu2 Cu1 O1 84.62(5) yes . .
Cu2 Cu1 O1 84.62(5) yes . 8_555
Cu2 Cu1 O3 83.78(5) yes . .
Cu2 Cu1 O3 83.78(5) yes . 8_555
Cu2 Cu1 N1 180.000 yes . .
O1 Cu1 O1 169.24(7) yes . 8_555
O1 Cu1 O3 89.25(5) yes . .
O1 Cu1 O3 89.59(5) yes . 8_555
O1 Cu1 N1 95.38(5) yes . .
O1 Cu1 O3 89.59(5) yes 8_555 .
O1 Cu1 O3 89.25(5) yes 8_555 8_555
O1 Cu1 N1 95.38(5) yes 8_555 .
O3 Cu1 O3 167.57(7) yes . 8_555
O3 Cu1 N1 96.22(5) yes . .
O3 Cu1 N1 96.22(5) yes 8_555 .
Cu1 Cu2 O2 83.62(4) yes . .
Cu1 Cu2 O2 83.62(4) yes . 8_555
Cu1 Cu2 O4 84.60(5) yes . .
Cu1 Cu2 O4 84.60(5) yes . 8_555
Cu1 Cu2 N2 180.000 yes . 1_556
O2 Cu2 O2 167.24(6) yes . 8_555
O2 Cu2 O4 88.99(5) yes . .
O2 Cu2 O4 89.81(5) yes . 8_555
O2 Cu2 N2 96.38(4) yes . 1_556
O2 Cu2 O4 89.81(5) yes 8_555 .
O2 Cu2 O4 88.99(5) yes 8_555 8_555
O2 Cu2 N2 96.38(4) yes 8_555 1_556
O4 Cu2 O4 169.20(7) yes . 8_555
O4 Cu2 N2 95.40(5) yes . 1_556
O4 Cu2 N2 95.40(5) yes 8_555 1_556
Cu1 O1 C3 119.56(12) yes . .
Cu2 O2 C3 122.14(12) yes . .
Cu1 O3 C11 121.51(12) yes . .
Cu2 O4 C11 119.92(12) yes . .
Cu1 N1 C1 121.89(17) yes . .
Cu1 N1 C1 121.89(17) yes . 8_555
C1 N1 C1 116.2(4) yes . 8_555
Cu2 N2 C2 121.54(17) yes 1_554 .
Cu2 N2 C2 121.54(17) yes 1_554 8_555
C2 N2 C2 116.9(4) yes . 8_555
N1 C1 C2 121.9(3) yes . .
N2 C2 C1 121.5(3) yes . .
O1 C3 O2 125.05(17) yes . .
O1 C3 C4 118.69(18) yes . .
O2 C3 C4 116.26(18) yes . .
C3 C4 C5 119.34(18) yes . .
C3 C4 C9 120.97(19) yes . .
C5 C4 C9 119.67(18) yes . .
C4 C5 C6 119.9(2) yes . .
C5 C6 C7 119.7(2) yes . .
C6 C7 C8 121.56(19) yes . .
C7 C8 C9 117.8(2) yes . .
C7 C8 C10 120.82(18) yes . .
C9 C8 C10 121.4(2) yes . .
C4 C9 C8 121.3(2) yes . .
O3 C11 O4 125.27(15) yes . .
O3 C11 C12 117.11(17) yes . .
O4 C11 C12 117.62(18) yes . .
C11 C12 C13 119.68(18) yes . .
C11 C12 C17 120.41(18) yes . .
C13 C12 C17 119.90(17) yes . .
C12 C13 C14 119.7(2) yes . .
C13 C14 C15 119.7(2) yes . .
C14 C15 C16 121.53(19) yes . .
C15 C16 C17 117.9(2) yes . .
C15 C16 C18 120.44(19) yes . .
C17 C16 C18 121.7(2) yes . .
C12 C17 C16 121.24(19) yes . .
N3 C20 C19 179.7(3) yes . .
N1 C1 H1 119.039 no . .
C2 C1 H1 119.040 no . .
N2 C2 H2 119.256 no . .
C1 C2 H2 119.243 no . .
C4 C5 H5 120.040 no . .
C6 C5 H5 120.038 no . .
C5 C6 H6 120.129 no . .
C7 C6 H6 120.126 no . .
C6 C7 H7 119.230 no . .
C8 C7 H7 119.213 no . .
C4 C9 H9 119.356 no . .
C8 C9 H9 119.361 no . .
C8 C10 H10A 109.476 no . .
C8 C10 H10B 109.466 no . .
C8 C10 H10C 109.457 no . .
H10A C10 H10B 109.486 no . .
H10A C10 H10C 109.483 no . .
H10B C10 H10C 109.460 no . .
C12 C13 H13 120.141 no . .
C14 C13 H13 120.136 no . .
C13 C14 H14 120.161 no . .
C15 C14 H14 120.141 no . .
C14 C15 H15 119.235 no . .
C16 C15 H15 119.237 no . .
C12 C17 H17 119.375 no . .
C16 C17 H17 119.382 no . .
C16 C18 H18A 109.469 no . .
C16 C18 H18B 109.463 no . .
C16 C18 H18C 109.458 no . .
H18A C18 H18B 109.474 no . .
H18A C18 H18C 109.489 no . .
H18B C18 H18C 109.475 no . .
C20 C19 H19A 109.481 no . .
C20 C19 H19B 109.483 no . .
C20 C19 H19C 109.475 no . .
H19A C19 H19B 109.454 no . .
H19A C19 H19C 109.460 no . .
H19B C19 H19C 109.474 no . .

loop_
_geom_bond_atom_site_label_1
_geom_bond_atom_site_label_2
_geom_bond_distance
_geom_bond_publ_flag
_geom_bond_site_symmetry_2
Cu1 Cu2 2.5821(6) yes .
Cu1 O1 1.9868(13) yes .
Cu1 O1 1.9868(13) yes 8_555
Cu1 O3 1.9619(12) yes .
Cu1 O3 1.9619(12) yes 8_555
Cu1 N1 2.178(4) yes .
Cu2 O2 1.9616(13) yes .
Cu2 O2 1.9616(13) yes 8_555
Cu2 O4 1.9676(12) yes .
Cu2 O4 1.9676(12) yes 8_555
Cu2 N2 2.189(4) yes 1_556
O1 C3 1.263(3) yes .
O2 C3 1.268(3) yes .
O3 C11 1.270(3) yes .
O4 C11 1.262(3) yes .
N1 C1 1.342(3) yes .
N1 C1 1.342(3) yes 8_555
N2 C2 1.338(3) yes .
N2 C2 1.338(3) yes 8_555
N3 C20 1.135(4) yes .
C1 C2 1.382(4) yes .
C3 C4 1.504(3) yes .
C4 C5 1.404(3) yes .
C4 C9 1.382(3) yes .
C5 C6 1.384(3) yes .
C6 C7 1.382(4) yes .
C7 C8 1.403(4) yes .
C8 C9 1.397(3) yes .
C8 C10 1.504(4) yes .
C11 C12 1.498(3) yes .
C12 C13 1.383(3) yes .
C12 C17 1.387(3) yes .
C13 C14 1.392(3) yes .
C14 C15 1.381(3) yes .
C15 C16 1.391(3) yes .
C16 C17 1.392(3) yes .
C16 C18 1.500(4) yes .
C19 C20 1.458(4) yes .
C1 H1 0.950 no .
C2 H2 0.950 no .
C5 H5 0.950 no .
C6 H6 0.950 no .
C7 H7 0.950 no .
C9 H9 0.950 no .
C10 H10A 0.980 no .
C10 H10B 0.980 no .
C10 H10C 0.980 no .
C13 H13 0.950 no .
C14 H14 0.950 no .
C15 H15 0.950 no .
C17 H17 0.950 no .
C18 H18A 0.980 no .
C18 H18B 0.980 no .
C18 H18C 0.980 no .
C19 H19A 0.980 no .
C19 H19B 0.980 no .
C19 H19C 0.980 no .

loop_
_geom_contact_atom_site_label_1
_geom_contact_atom_site_label_2
_geom_contact_distance
_geom_contact_publ_flag
_geom_contact_site_symmetry_2
Cu1 C3 2.8317(19) no 8_555
Cu1 C11 2.8404(18) no 8_555
Cu2 C3 2.8461(19) no 8_555
Cu2 C11 2.8180(18) no 8_555
O1 O4 3.2497(19) no 8_555
O1 C1 3.476(3) no .
O1 C9 2.826(3) no .
O1 C11 3.567(2) no .
O1 C11 3.214(2) no 8_555
O2 O3 3.1816(19) no .
O2 C5 2.757(3) no .
O2 C10 3.497(3) no 16_555
O2 C11 3.114(2) no .
O2 C11 3.575(2) no 8_555
O2 C15 3.412(3) no 2_555
O3 C1 3.326(3) no 8_555
O3 C3 3.140(2) no .
O3 C3 3.577(3) no 8_555
O3 C13 2.777(3) no .
O4 C2 3.218(3) no 8_556
O4 C3 3.567(3) no .
O4 C3 3.202(3) no 8_555
O4 C10 3.498(3) no 16_555
O4 C14 3.507(3) no 3_555
O4 C17 2.801(3) no .
N1 N2 2.790(6) no .
N1 C2 2.381(4) no 8_555
N2 C1 2.373(4) no 8_555
C1 C2 2.665(3) no 8_555
C1 C7 3.597(3) no 9_554
C3 C11 3.522(3) no .
C4 C7 2.770(3) no .
C4 C15 3.469(3) no 2_555
C5 C8 2.802(3) no .
C5 C9 3.531(3) no 16_555
C5 C15 3.306(3) no 2_555
C6 C9 2.778(4) no .
C12 C15 2.762(3) no .
C13 C16 2.798(3) no .
C14 C17 2.764(3) no .
C14 C17 3.507(3) no 11_454
N3 C1 3.387(3) no 15_455
N3 C2 3.468(3) no 15_455
N3 C19 3.547(4) no 15_455
C1 N3 3.387(3) no 7_554
C2 N3 3.468(3) no 7_554
C7 C20 3.467(3) no 15_455
C19 N3 3.547(4) no 7_554
C20 C7 3.467(3) no 7_554
Cu1 H1 3.1240 no .
Cu1 H1 3.1240 no 8_555
Cu2 H2 3.1242 no 1_556
Cu2 H2 3.1242 no 8_556
O1 H1 3.1856 no .
O1 H6 2.8384 no 16_554
O1 H9 2.5240 no .
O1 H14 3.4499 no 2_555
O2 H2 3.5039 no 1_556
O2 H5 2.4486 no .
O2 H10B 3.3510 no 16_555
O2 H10C 2.8577 no 16_555
O2 H14 3.4747 no 2_555
O2 H15 2.5742 no 2_555
O3 H1 2.8901 no 8_555
O3 H6 3.3008 no 16_554
O3 H13 2.4776 no .
O4 H2 2.6860 no 8_556
O4 H10B 2.7950 no 16_555
O4 H10C 3.3346 no 16_555
O4 H14 2.8903 no 3_555
O4 H15 3.1760 no 3_555
O4 H17 2.5016 no .
N1 H1 1.9851 no 8_555
N1 H2 3.2252 no .
N1 H2 3.2252 no 8_555
N1 H6 3.5460 no 9_554
N1 H6 3.5460 no 16_554
N1 H7 3.2370 no 9_554
N1 H7 3.2370 no 16_554
N2 H1 3.2166 no .
N2 H1 3.2166 no 8_555
N2 H2 1.9836 no 8_555
N2 H7 3.4078 no 9_554
N2 H7 3.4078 no 16_554
N2 H10B 3.5551 no 9_554
N2 H10B 3.5551 no 16_554
N3 H19A 3.0633 no .
N3 H19B 3.0635 no .
N3 H19C 3.0611 no .
C1 H1 3.1430 no 8_555
C1 H7 2.7470 no 9_554
C1 H18B 3.2805 no 2_554
C2 H2 3.1440 no 8_555
C2 H7 2.8408 no 9_554
C2 H10B 3.2577 no 9_554
C2 H15 3.1414 no 2_554
C2 H18B 3.3802 no 2_554
C3 H5 2.6615 no .
C3 H6 3.3226 no 16_554
C3 H9 2.6620 no .
C3 H10C 3.4202 no 16_555
C3 H14 3.1737 no 2_555
C3 H15 2.9977 no 2_555
C4 H6 3.2730 no .
C4 H6 3.4297 no 16_554
C4 H10C 3.5409 no 16_555
C4 H14 3.3863 no 2_555
C4 H15 3.0842 no 2_555
C4 H18A 3.3109 no 11_454
C5 H7 3.2456 no .
C5 H9 3.2649 no .
C5 H9 3.2716 no 16_555
C5 H10C 3.0419 no 16_555
C5 H15 2.8958 no 2_555
C5 H18A 3.3597 no 2_555
C5 H18A 3.2718 no 11_454
C6 H9 3.2827 no 16_555
C6 H18A 3.5001 no 2_555
C6 H18A 3.5730 no 11_454
C7 H5 3.2502 no .
C7 H9 3.2582 no .
C7 H10A 3.1005 no .
C7 H10B 2.5701 no .
C7 H10C 3.1937 no .
C8 H5 2.9345 no 16_554
C8 H6 3.2850 no .
C9 H5 3.2659 no .
C9 H5 2.8675 no 16_554
C9 H6 3.2023 no 16_554
C9 H7 3.2564 no .
C9 H10A 2.8354 no .
C9 H10B 3.3155 no .
C9 H10C 2.7243 no .
C10 H5 3.0870 no 16_554
C10 H7 2.6776 no .
C10 H9 2.6845 no .
C10 H17 3.5500 no 16_554
C10 H18C 3.0465 no 2_554
C11 H10B 3.2657 no 16_555
C11 H10C 3.3774 no 16_555
C11 H13 2.6457 no .
C11 H14 3.0738 no 3_555
C11 H17 2.6521 no .
C12 H10A 3.5581 no 16_555
C12 H10B 3.2802 no 16_555
C12 H10C 3.4664 no 16_555
C12 H14 3.2581 no .
C12 H14 3.2699 no 3_555
C13 H15 3.2519 no .
C13 H17 3.2511 no .
C13 H17 3.5517 no 11_454
C14 H17 2.9688 no 11_454
C15 H2 3.0645 no 6_545
C15 H5 3.2232 no 6_544
C15 H13 3.2558 no .
C15 H17 3.2441 no .
C15 H17 3.5130 no 11_454
C15 H18A 2.7533 no .
C15 H18B 2.7581 no .
C15 H18C 3.3042 no .
C16 H14 3.2730 no .
C17 H10A 3.3734 no 16_555
C17 H10B 3.0895 no 16_555
C17 H13 3.2563 no .
C17 H14 3.0766 no 3_555
C17 H15 3.2433 no .
C17 H18A 3.1365 no .
C17 H18B 3.1539 no .
C17 H18C 2.5708 no .
C18 H9 3.3701 no 6_545
C18 H10A 3.5936 no 6_545
C18 H10C 3.2035 no 6_545
C18 H15 2.6565 no .
C18 H17 2.6840 no .
H1 H2 2.3071 no .
H1 H7 2.9334 no 9_554
H1 H18B 3.0011 no 2_554
H2 H7 3.0675 no 9_554
H2 H10B 2.9470 no 9_554
H2 H15 2.5579 no 2_554
H2 H17 3.1438 no 8_554
H2 H18B 3.1938 no 2_554
H5 H6 2.3362 no .
H5 H9 2.8157 no 16_555
H5 H10B 3.5613 no 16_555
H5 H10C 2.4438 no 16_555
H5 H15 2.6229 no 2_555
H5 H18A 2.9102 no 2_555
H5 H18A 3.5585 no 11_454
H6 H7 2.3224 no .
H6 H9 2.8302 no 16_555
H6 H13 3.3512 no 16_555
H6 H18A 3.1872 no 2_555
H7 H10A 3.2584 no .
H7 H10B 2.3602 no .
H7 H10C 3.4101 no .
H7 H13 3.4709 no 16_555
H9 H10A 2.8290 no .
H9 H10C 2.6368 no .
H9 H18B 2.9757 no 2_554
H9 H18C 3.0029 no 2_554
H10A H17 3.4869 no 16_554
H10A H18C 2.6764 no 2_554
H10B H17 2.8282 no 16_554
H10C H18A 3.0413 no 2_554
H10C H18B 3.5723 no 2_554
H10C H18C 2.5760 no 2_554
H13 H14 2.3461 no .
H14 H15 2.3220 no .
H14 H17 2.7093 no 11_454
H15 H18A 2.7030 no .
H15 H18B 2.6929 no .
H15 H18C 3.5883 no .
H17 H18A 3.3420 no .
H17 H18B 3.3466 no .
H17 H18C 2.3656 no .
O1 H19A 2.7527 no .
O3 H19A 3.2014 no 8_555
O3 H19B 3.5845 no 8_555
N3 H1 2.8230 no 15_455
N3 H2 2.9766 no 15_455
N3 H7 2.9377 no 7_554
N3 H10A 2.7613 no .
N3 H10B 3.2580 no 7_554
N3 H13 3.2532 no 2_555
N3 H17 3.2750 no 2_554
N3 H18C 3.0796 no 2_554
N3 H19C 2.6600 no 15_455
C1 H19A 3.4732 no .
C3 H19A 3.4539 no .
C7 H19B 3.4225 no 15_455
C8 H19C 3.2805 no 15_455
C9 H19A 3.3746 no .
C10 H19C 3.0444 no 15_455
C11 H19A 3.4249 no 8_555
C11 H19B 3.3710 no 8_555
C12 H19B 3.0092 no 8_555
C13 H19B 3.4129 no 6_544
C13 H19B 3.2606 no 8_555
C14 H19B 3.2356 no 6_544
C17 H19B 3.3478 no 8_555
C19 H1 3.1553 no .
C19 H7 3.5540 no 7_554
C19 H9 3.4377 no .
C19 H10A 3.2094 no 7_554
C19 H13 3.4306 no 2_555
C19 H14 2.9888 no 2_555
C19 H18B 3.4456 no 2_554
C20 H7 2.9548 no 7_554
C20 H9 3.3003 no .
C20 H10A 3.3920 no .
C20 H10A 3.4119 no 7_554
C20 H10B 3.1882 no 7_554
C20 H13 3.0715 no 2_555
C20 H14 3.3543 no 2_555
C20 H17 3.5924 no 2_554
C20 H18B 3.5090 no 2_554
C20 H18C 3.1236 no 2_554
C20 H19C 3.5434 no 15_455
H1 N3 2.8230 no 7_554
H1 C19 3.1553 no .
H1 H19A 2.6117 no .
H1 H19C 2.8305 no .
H2 N3 2.9766 no 7_554
H7 N3 2.9377 no 15_455
H7 C19 3.5540 no 15_455
H7 C20 2.9548 no 15_455
H7 H19B 3.4196 no 15_455
H7 H19C 3.5906 no 15_455
H9 C19 3.4377 no .
H9 C20 3.3003 no .
H9 H19A 2.7228 no .
H10A N3 2.7613 no .
H10A C19 3.2094 no 15_455
H10A C20 3.3920 no .
H10A C20 3.4119 no 15_455
H10A H19C 2.3918 no 15_455
H10B N3 3.2580 no 15_455
H10B C20 3.1882 no 15_455
H10B H19C 3.1714 no 15_455
H13 N3 3.2532 no 6_544
H13 C19 3.4306 no 6_544
H13 C20 3.0715 no 6_544
H13 H19B 2.8847 no 6_544
H13 H19B 3.5513 no 8_555
H14 C19 2.9888 no 6_544
H14 C20 3.3543 no 6_544
H14 H19A 2.8129 no 6_544
H14 H19B 2.5182 no 6_544
H17 N3 3.2750 no 6_545
H17 C20 3.5924 no 6_545
H18B C19 3.4456 no 6_545
H18B C20 3.5090 no 6_545
H18B H19A 3.0823 no 6_545
H18B H19C 3.2680 no 6_545
H18C N3 3.0796 no 6_545
H18C C20 3.1236 no 6_545
H18C H19A 3.5933 no 6_545
H19A O1 2.7527 no .
H19A O3 3.2014 no 8_555
H19A C1 3.4732 no .
H19A C3 3.4539 no .
H19A C9 3.3746 no .
H19A C11 3.4249 no 8_555
H19A H1 2.6117 no .
H19A H9 2.7228 no .
H19A H14 2.8129 no 2_555
H19A H18B 3.0823 no 2_554
H19A H18C 3.5933 no 2_554
H19B O3 3.5845 no 8_555
H19B C7 3.4225 no 7_554
H19B C11 3.3710 no 8_555
H19B C12 3.0092 no 8_555
H19B C13 3.4129 no 2_555
H19B C13 3.2606 no 8_555
H19B C14 3.2356 no 2_555
H19B C17 3.3478 no 8_555
H19B H7 3.4196 no 7_554
H19B H13 2.8847 no 2_555
H19B H13 3.5513 no 8_555
H19B H14 2.5182 no 2_555
H19C N3 2.6600 no 7_554
H19C C8 3.2805 no 7_554
H19C C10 3.0444 no 7_554
H19C C20 3.5434 no 7_554
H19C H1 2.8305 no .
H19C H7 3.5906 no 7_554
H19C H10A 2.3918 no 7_554
H19C H10B 3.1714 no 7_554
H19C H18B 3.2680 no 2_554

loop_
_geom_torsion_atom_site_label_1
_geom_torsion_atom_site_label_2
_geom_torsion_atom_site_label_3
_geom_torsion_atom_site_label_4
_geom_torsion
_geom_torsion_publ_flag
_geom_torsion_site_symmetry_1
_geom_torsion_site_symmetry_3
_geom_torsion_site_symmetry_4
Cu2 Cu1 O1 C3 -19.58(8) no . . .
O1 Cu1 Cu2 O2 15.95(4) no . . .
O1 Cu1 Cu2 O2 -164.05(4) no . . 8_555
O1 Cu1 Cu2 O4 105.54(4) no . . .
O1 Cu1 Cu2 O4 -74.46(4) no . . 8_555
Cu2 Cu1 O1 C3 -19.58(8) no . 8_555 8_555
O1 Cu1 Cu2 O2 -164.05(4) no 8_555 . .
O1 Cu1 Cu2 O2 15.95(4) no 8_555 . 8_555
O1 Cu1 Cu2 O4 -74.46(4) no 8_555 . .
O1 Cu1 Cu2 O4 105.54(4) no 8_555 . 8_555
Cu2 Cu1 O3 C11 -16.66(9) no . . .
O3 Cu1 Cu2 O2 -73.87(4) no . . .
O3 Cu1 Cu2 O2 106.13(4) no . . 8_555
O3 Cu1 Cu2 O4 15.71(4) no . . .
O3 Cu1 Cu2 O4 -164.29(4) no . . 8_555
Cu2 Cu1 O3 C11 -16.66(9) no . 8_555 8_555
O3 Cu1 Cu2 O2 106.13(4) no 8_555 . .
O3 Cu1 Cu2 O2 -73.87(4) no 8_555 . 8_555
O3 Cu1 Cu2 O4 -164.29(4) no 8_555 . .
O3 Cu1 Cu2 O4 15.71(4) no 8_555 . 8_555
O1 Cu1 O3 C11 -101.33(10) no . . .
O3 Cu1 O1 C3 64.25(10) no . . .
O1 Cu1 O3 C11 67.98(10) no . 8_555 8_555
O3 Cu1 O1 C3 -103.38(10) no 8_555 . .
O1 Cu1 N1 C1 55.26(4) no . . .
O1 Cu1 N1 C1 -124.74(4) no . . 8_555
N1 Cu1 O1 C3 160.42(8) no . . .
O1 Cu1 O3 C11 67.98(10) no 8_555 . .
O3 Cu1 O1 C3 -103.38(10) no . 8_555 8_555
O1 Cu1 O3 C11 -101.33(10) no 8_555 8_555 8_555
O3 Cu1 O1 C3 64.25(10) no 8_555 8_555 8_555
O1 Cu1 N1 C1 -124.74(4) no 8_555 . .
O1 Cu1 N1 C1 55.26(4) no 8_555 . 8_555
N1 Cu1 O1 C3 160.42(8) no . 8_555 8_555
O3 Cu1 N1 C1 145.09(4) no . . .
O3 Cu1 N1 C1 -34.91(4) no . . 8_555
N1 Cu1 O3 C11 163.34(9) no . . .
O3 Cu1 N1 C1 -34.91(4) no 8_555 . .
O3 Cu1 N1 C1 145.09(4) no 8_555 . 8_555
N1 Cu1 O3 C11 163.34(9) no . 8_555 8_555
Cu1 Cu2 O2 C3 -18.10(9) no . . .
Cu1 Cu2 O2 C3 -18.10(9) no . 8_555 8_555
Cu1 Cu2 O4 C11 -20.20(9) no . . .
Cu1 Cu2 O4 C11 -20.20(9) no . 8_555 8_555
O2 Cu2 O4 C11 63.49(10) no . . .
O4 Cu2 O2 C3 -102.78(10) no . . .
O2 Cu2 O4 C11 -103.81(10) no . 8_555 8_555
O4 Cu2 O2 C3 66.49(10) no 8_555 . .
O2 Cu2 N2 C2 -71.68(4) no . 1_556 1_556
O2 Cu2 N2 C2 108.32(4) no . 1_556 8_556
N2 Cu2 O2 C3 161.90(9) no 1_556 . .
O2 Cu2 O4 C11 -103.81(10) no 8_555 . .
O4 Cu2 O2 C3 66.49(10) no . 8_555 8_555
O2 Cu2 O4 C11 63.49(10) no 8_555 8_555 8_555
O4 Cu2 O2 C3 -102.78(10) no 8_555 8_555 8_555
O2 Cu2 N2 C2 108.32(4) no 8_555 1_556 1_556
O2 Cu2 N2 C2 -71.68(4) no 8_555 1_556 8_556
N2 Cu2 O2 C3 161.90(9) no 1_556 8_555 8_555
O4 Cu2 N2 C2 -161.27(4) no . 1_556 1_556
O4 Cu2 N2 C2 18.73(4) no . 1_556 8_556
N2 Cu2 O4 C11 159.80(9) no 1_556 . .
O4 Cu2 N2 C2 18.73(4) no 8_555 1_556 1_556
O4 Cu2 N2 C2 -161.27(4) no 8_555 1_556 8_556
N2 Cu2 O4 C11 159.80(9) no 1_556 8_555 8_555
Cu1 O1 C3 O2 12.5(2) no . . .
Cu1 O1 C3 C4 -167.88(8) no . . .
Cu2 O2 C3 O1 8.7(3) no . . .
Cu2 O2 C3 C4 -170.85(8) no . . .
Cu1 O3 C11 O4 6.5(3) no . . .
Cu1 O3 C11 C12 -173.61(8) no . . .
Cu2 O4 C11 O3 14.4(3) no . . .
Cu2 O4 C11 C12 -165.51(9) no . . .
Cu1 N1 C1 C2 179.55(11) no . . .
Cu1 N1 C1 C2 179.55(11) no . 8_555 8_555
C1 N1 C1 C2 -0.5(3) no . 8_555 8_555
C1 N1 C1 C2 -0.5(3) no 8_555 . .
Cu2 N2 C2 C1 179.55(10) no 1_554 . .
Cu2 N2 C2 C1 179.55(10) no 1_554 8_555 8_555
C2 N2 C2 C1 -0.5(3) no . 8_555 8_555
C2 N2 C2 C1 -0.5(3) no 8_555 . .
N1 C1 C2 N2 0.9(3) no . . .
O1 C3 C4 C5 174.15(13) no . . .
O1 C3 C4 C9 -7.2(3) no . . .
O2 C3 C4 C5 -6.2(3) no . . .
O2 C3 C4 C9 172.39(13) no . . .
C3 C4 C5 C6 178.93(14) no . . .
C3 C4 C9 C8 -178.10(14) no . . .
C5 C4 C9 C8 0.5(3) no . . .
C9 C4 C5 C6 0.3(3) no . . .
C4 C5 C6 C7 -0.9(3) no . . .
C5 C6 C7 C8 0.8(3) no . . .
C6 C7 C8 C9 0.0(3) no . . .
C6 C7 C8 C10 179.48(17) no . . .
C7 C8 C9 C4 -0.7(3) no . . .
C10 C8 C9 C4 179.89(17) no . . .
O3 C11 C12 C13 -13.7(3) no . . .
O3 C11 C12 C17 165.96(14) no . . .
O4 C11 C12 C13 166.24(14) no . . .
O4 C11 C12 C17 -14.1(3) no . . .
C11 C12 C13 C14 -179.39(16) no . . .
C11 C12 C17 C16 -178.85(15) no . . .
C13 C12 C17 C16 0.8(3) no . . .
C17 C12 C13 C14 1.0(3) no . . .
C12 C13 C14 C15 -2.1(3) no . . .
C13 C14 C15 C16 1.5(3) no . . .
C14 C15 C16 C17 0.2(3) no . . .
C14 C15 C16 C18 -177.84(18) no . . .
C15 C16 C17 C12 -1.3(3) no . . .
C18 C16 C17 C12 176.64(19) no . . .
